data_1505120
loop_
_publ_author_name
'Du, Hongzhi'
'Pang, Xuan'
'Yu, Haiyang'
'Zhuang, Xiuli'
'Chen, Xuesi'
'Cui, Dongmei'
'Wang, Xianhong'
'Jing, Xiabin'

_publ_section_title
;
 Polymerization ofrac-Lactide Using Schiff Base Aluminum
 Catalysts:&#x00A0; Structure, Activity, and Stereoselectivity
;
_journal_issue 6
_journal_name_full Macromolecules
_journal_page_first 1904
_journal_paper_doi 10.1021/ma062194u
_journal_volume 40
_journal_year 2007
_chemical_formula_sum 'C21 H21 Al Cl4 N2 O2'
_chemical_formula_weight 502.18
_chemical_name_systematic
; 
 ? 
;
_space_group_IT_number 14
_symmetry_cell_setting monoclinic
_symmetry_space_group_name_Hall '-P 2yn'
_symmetry_space_group_name_H-M 'P 1 21/n 1'
_atom_sites_solution_hydrogens geom
_atom_sites_solution_primary direct
_atom_sites_solution_secondary difmap
_audit_creation_method SHELXL-97
_cell_angle_alpha 90.00
_cell_angle_beta 99.7630(10)
_cell_angle_gamma 90.00
_cell_formula_units_Z 4
_cell_length_a 11.3955(8)
_cell_length_b 17.6046(11)
_cell_length_c 11.5904(8)
_cell_measurement_reflns_used 2070
_cell_measurement_temperature 187(2)
_cell_measurement_theta_max 24.11
_cell_measurement_theta_min 2.31
_cell_volume 2291.5(3)
_computing_cell_refinement 'Bruker SMART'
_computing_data_collection 'Bruker SMART'
_computing_data_reduction 'Bruker SAINT'
_computing_molecular_graphics 'Bruker SHELXTL'
_computing_publication_material 'Bruker SHELXTL'
_computing_structure_refinement 'SHELXL-97 (Sheldrick, 1997)'
_computing_structure_solution 'SHELXS-97 (Sheldrick, 1990)'
_diffrn_ambient_temperature 187(2)
_diffrn_measured_fraction_theta_full 0.999
_diffrn_measured_fraction_theta_max 0.999
_diffrn_measurement_device_type 'CCD area detector'
_diffrn_measurement_method 'phi and omega scans'
_diffrn_radiation_monochromator graphite
_diffrn_radiation_source 'fine-focus sealed tube'
_diffrn_radiation_type MoK\a
_diffrn_radiation_wavelength 0.71073
_diffrn_reflns_av_R_equivalents 0.0435
_diffrn_reflns_av_sigmaI/netI 0.0544
_diffrn_reflns_limit_h_max 13
_diffrn_reflns_limit_h_min -13
_diffrn_reflns_limit_k_max 21
_diffrn_reflns_limit_k_min -11
_diffrn_reflns_limit_l_max 14
_diffrn_reflns_limit_l_min -13
_diffrn_reflns_number 12300
_diffrn_reflns_theta_full 25.51
_diffrn_reflns_theta_max 25.51
_diffrn_reflns_theta_min 2.13
_exptl_absorpt_coefficient_mu 0.576
_exptl_absorpt_correction_T_max 0.9663
_exptl_absorpt_correction_T_min 0.9044
_exptl_absorpt_correction_type multi-scan
_exptl_crystal_density_diffrn 1.456
_exptl_crystal_density_method 'not measured'
_exptl_crystal_F_000 1032
_exptl_crystal_size_max 0.18
_exptl_crystal_size_mid 0.09
_exptl_crystal_size_min 0.06
_refine_diff_density_max 0.351
_refine_diff_density_min -0.244
_refine_diff_density_rms 0.063
_refine_ls_extinction_method none
_refine_ls_goodness_of_fit_ref 1.014
_refine_ls_hydrogen_treatment constr
_refine_ls_matrix_type full
_refine_ls_number_parameters 274
_refine_ls_number_reflns 4257
_refine_ls_number_restraints 0
_refine_ls_restrained_S_all 1.014
_refine_ls_R_factor_all 0.0763
_refine_ls_R_factor_gt 0.0485
_refine_ls_shift/su_max 0.001
_refine_ls_shift/su_mean 0.000
_refine_ls_structure_factor_coef Fsqd
_refine_ls_weighting_details 'calc w=1/[\s^2^(Fo^2^)+(0.0516P)^2^+0.3250P] where P=(Fo^2^+2Fc^2^)/3'
_refine_ls_weighting_scheme calc
_refine_ls_wR_factor_gt 0.1002
_refine_ls_wR_factor_ref 0.1120
_reflns_number_gt 3053
_reflns_number_total 4257
_reflns_threshold_expression >2sigma(I)
_cod_data_source_file ma062194usi20060921_060416.cif
_cod_data_source_block p187
_cod_depositor_comments
;
The following automatic conversions were performed:

'_symmetry_cell_setting' value 'Monoclinic' changed to 'monoclinic'
according to /home/saulius/struct/CIF-dictionaries/cif_core.dic
dictionary named 'cif_core.dic' version 2.4.1 from
2010-06-29.

'_exptl_absorpt_correction_type' value 'Multi-scan'
changed to 'multi-scan' according to
/home/saulius/struct/CIF-dictionaries/cif_core.dic dictionary named
'cif_core.dic' version 2.4.1 from 2010-06-29.

Automatic conversion script
Id: cif_fix_values 1715 2011-07-08 13:25:40Z adriana 
;
_cod_original_sg_symbol_H-M P2(1)/n
_cod_database_code 1505120

loop_
_symmetry_equiv_pos_as_xyz
'x, y, z'
'-x+1/2, y+1/2, -z+1/2'
'-x, -y, -z'
'x-1/2, -y-1/2, z-1/2'

loop_
_atom_site_label
_atom_site_type_symbol
_atom_site_fract_x
_atom_site_fract_y
_atom_site_fract_z
_atom_site_U_iso_or_equiv
_atom_site_adp_type
_atom_site_occupancy
_atom_site_symmetry_multiplicity
_atom_site_calc_flag
_atom_site_refinement_flags
Al Al 0.54173(8) 0.15627(5) 0.53337(7) 0.0289(2) Uani 1 1 d .
C1 C 0.6822(3) 0.07559(17) 0.7215(2) 0.0287(7) Uani 1 1 d .
C2 C 0.7953(3) 0.06618(17) 0.7934(2) 0.0298(7) Uani 1 1 d .
C3 C 0.8095(3) 0.02818(17) 0.8980(2) 0.0336(7) Uani 1 1 d .
H3 H 0.8861 0.0240 0.9450 0.040 Uiso 1 1 calc R
C4 C 0.7108(3) -0.00426(17) 0.9349(2) 0.0330(7) Uani 1 1 d .
C5 C 0.5999(3) 0.00111(17) 0.8679(2) 0.0322(7) Uani 1 1 d .
H5 H 0.5334 -0.0219 0.8935 0.039 Uiso 1 1 calc R
C6 C 0.5849(2) 0.04088(17) 0.7613(2) 0.0288(7) Uani 1 1 d .
C7 C 0.4706(3) 0.03867(17) 0.6868(2) 0.0294(7) Uani 1 1 d .
H7 H 0.4115 0.0075 0.7114 0.035 Uiso 1 1 calc R
C8 C 0.3253(2) 0.05433(18) 0.5183(3) 0.0334(7) Uani 1 1 d .
H8A H 0.2950 0.0081 0.5519 0.040 Uiso 1 1 calc R
H8B H 0.3382 0.0418 0.4381 0.040 Uiso 1 1 calc R
C9 C 0.2300(3) 0.11673(18) 0.5106(3) 0.0347(7) Uani 1 1 d .
C10 C 0.1836(3) 0.1227(2) 0.6261(3) 0.0519(10) Uani 1 1 d .
H10A H 0.1250 0.1638 0.6211 0.078 Uiso 1 1 calc R
H10B H 0.2500 0.1335 0.6895 0.078 Uiso 1 1 calc R
H10C H 0.1460 0.0747 0.6420 0.078 Uiso 1 1 calc R
C11 C 0.1297(3) 0.0942(2) 0.4115(3) 0.0594(11) Uani 1 1 d .
H11A H 0.1028 0.0426 0.4251 0.089 Uiso 1 1 calc R
H11B H 0.1589 0.0959 0.3367 0.089 Uiso 1 1 calc R
H11C H 0.0630 0.1297 0.4091 0.089 Uiso 1 1 calc R
C12 C 0.2837(3) 0.19398(17) 0.4845(3) 0.0311(7) Uani 1 1 d .
H12A H 0.2221 0.2248 0.4348 0.037 Uiso 1 1 calc R
H12B H 0.3093 0.2217 0.5587 0.037 Uiso 1 1 calc R
C13 C 0.3734(3) 0.19900(17) 0.3150(2) 0.0310(7) Uani 1 1 d .
H13 H 0.2996 0.2198 0.2780 0.037 Uiso 1 1 calc R
C14 C 0.4643(3) 0.18668(17) 0.2442(2) 0.0298(7) Uani 1 1 d .
C15 C 0.5765(3) 0.15650(16) 0.2940(2) 0.0289(7) Uani 1 1 d .
C16 C 0.6577(3) 0.14366(17) 0.2172(3) 0.0320(7) Uani 1 1 d .
C17 C 0.6298(3) 0.15682(16) 0.0990(3) 0.0345(7) Uani 1 1 d .
H17 H 0.6860 0.1461 0.0493 0.041 Uiso 1 1 calc R
C18 C 0.5182(3) 0.18604(17) 0.0525(2) 0.0338(7) Uani 1 1 d .
C19 C 0.4368(3) 0.20135(17) 0.1243(2) 0.0324(7) Uani 1 1 d .
H19 H 0.3613 0.2221 0.0921 0.039 Uiso 1 1 calc R
C20 C 0.5561(3) 0.25547(18) 0.6131(3) 0.0448(9) Uani 1 1 d .
H20A H 0.5143 0.2506 0.6810 0.054 Uiso 1 1 calc R
H20B H 0.6416 0.2622 0.6456 0.054 Uiso 1 1 calc R
C21 C 0.5147(4) 0.3293(2) 0.5536(3) 0.0627(11) Uani 1 1 d .
H21A H 0.5510 0.3356 0.4834 0.094 Uiso 1 1 calc R
H21B H 0.5383 0.3716 0.6074 0.094 Uiso 1 1 calc R
H21C H 0.4278 0.3286 0.5314 0.094 Uiso 1 1 calc R
Cl1 Cl 0.91807(7) 0.10358(5) 0.74402(7) 0.0421(2) Uani 1 1 d .
Cl2 Cl 0.72996(8) -0.05264(5) 1.06800(7) 0.0505(3) Uani 1 1 d .
Cl3 Cl 0.79817(7) 0.10946(5) 0.27533(7) 0.0468(2) Uani 1 1 d .
Cl4 Cl 0.48354(8) 0.20429(5) -0.09682(6) 0.0464(2) Uani 1 1 d .
N1 N 0.4407(2) 0.07508(14) 0.5896(2) 0.0289(6) Uani 1 1 d .
N2 N 0.3855(2) 0.18386(13) 0.42462(19) 0.0273(6) Uani 1 1 d .
O1 O 0.67225(17) 0.11157(12) 0.62295(17) 0.0343(5) Uani 1 1 d .
O2 O 0.60613(17) 0.13953(12) 0.40543(17) 0.0347(5) Uani 1 1 d .

loop_
_atom_site_aniso_label
_atom_site_aniso_U_11
_atom_site_aniso_U_22
_atom_site_aniso_U_33
_atom_site_aniso_U_23
_atom_site_aniso_U_13
_atom_site_aniso_U_12
Al 0.0246(5) 0.0341(6) 0.0274(5) 0.0041(4) 0.0032(4) 0.0003(4)
C1 0.0297(17) 0.0262(17) 0.0294(16) 0.0019(13) 0.0030(13) 0.0037(13)
C2 0.0295(17) 0.0265(18) 0.0339(16) -0.0003(13) 0.0066(13) -0.0024(13)
C3 0.0326(18) 0.0332(19) 0.0328(17) 0.0024(14) -0.0007(14) 0.0022(14)
C4 0.0423(19) 0.0314(19) 0.0239(15) 0.0042(13) 0.0015(13) -0.0001(14)
C5 0.0380(18) 0.0308(19) 0.0288(16) 0.0000(13) 0.0085(13) -0.0039(14)
C6 0.0266(16) 0.0296(18) 0.0302(16) -0.0004(13) 0.0050(13) 0.0030(13)
C7 0.0274(16) 0.0300(18) 0.0326(16) 0.0017(13) 0.0106(13) 0.0015(13)
C8 0.0260(17) 0.036(2) 0.0366(17) -0.0015(14) 0.0001(13) -0.0018(13)
C9 0.0229(16) 0.037(2) 0.0442(19) 0.0032(15) 0.0045(14) 0.0010(13)
C10 0.045(2) 0.052(2) 0.067(2) 0.0139(19) 0.0302(19) 0.0088(17)
C11 0.034(2) 0.047(2) 0.087(3) -0.002(2) -0.0177(19) 0.0027(17)
C12 0.0280(17) 0.0335(19) 0.0327(16) 0.0004(13) 0.0074(13) 0.0075(13)
C13 0.0263(17) 0.0317(19) 0.0338(17) 0.0025(14) 0.0012(13) 0.0040(13)
C14 0.0329(18) 0.0298(18) 0.0275(15) 0.0003(13) 0.0070(13) 0.0002(13)
C15 0.0277(16) 0.0294(18) 0.0303(16) 0.0001(13) 0.0075(13) -0.0012(13)
C16 0.0294(17) 0.0289(19) 0.0393(18) 0.0030(14) 0.0103(14) -0.0015(13)
C17 0.042(2) 0.0293(19) 0.0363(17) 0.0027(14) 0.0179(15) -0.0008(14)
C18 0.048(2) 0.0303(18) 0.0247(15) 0.0022(13) 0.0101(14) -0.0078(15)
C19 0.0356(18) 0.0290(18) 0.0313(16) 0.0026(13) 0.0020(14) 0.0001(13)
C20 0.054(2) 0.039(2) 0.0370(19) 0.0008(15) -0.0065(16) 0.0008(16)
C21 0.084(3) 0.038(2) 0.063(2) -0.0026(19) 0.002(2) -0.010(2)
Cl1 0.0270(4) 0.0535(6) 0.0451(5) 0.0087(4) 0.0040(3) -0.0051(4)
Cl2 0.0568(6) 0.0593(6) 0.0329(4) 0.0155(4) -0.0001(4) -0.0046(4)
Cl3 0.0304(5) 0.0582(6) 0.0539(5) 0.0056(4) 0.0134(4) 0.0061(4)
Cl4 0.0608(6) 0.0515(6) 0.0278(4) 0.0051(4) 0.0104(4) -0.0090(4)
N1 0.0253(14) 0.0300(15) 0.0315(14) 0.0003(11) 0.0055(10) 0.0042(11)
N2 0.0265(14) 0.0293(15) 0.0259(13) 0.0014(10) 0.0040(10) 0.0004(10)
O1 0.0258(11) 0.0406(14) 0.0363(12) 0.0119(10) 0.0048(9) 0.0009(9)
O2 0.0267(12) 0.0478(15) 0.0295(11) 0.0062(10) 0.0043(9) 0.0063(10)

loop_
_atom_type_symbol
_atom_type_description
_atom_type_scat_dispersion_real
_atom_type_scat_dispersion_imag
_atom_type_scat_source
C C 0.0033 0.0016 'International Tables Vol C Tables 4.2.6.8 and 6.1.1.4'
H H 0.0000 0.0000 'International Tables Vol C Tables 4.2.6.8 and 6.1.1.4'
N N 0.0061 0.0033 'International Tables Vol C Tables 4.2.6.8 and 6.1.1.4'
O O 0.0106 0.0060 'International Tables Vol C Tables 4.2.6.8 and 6.1.1.4'
Al Al 0.0645 0.0514 'International Tables Vol C Tables 4.2.6.8 and 6.1.1.4'
Cl Cl 0.1484 0.1585 'International Tables Vol C Tables 4.2.6.8 and 6.1.1.4'

loop_
_geom_angle_atom_site_label_1
_geom_angle_atom_site_label_2
_geom_angle_atom_site_label_3
_geom_angle
O2 Al O1 89.50(9)
O2 Al C20 121.49(13)
O1 Al C20 96.85(12)
O2 Al N1 119.32(11)
O1 Al N1 88.04(10)
C20 Al N1 118.99(13)
O2 Al N2 87.99(9)
O1 Al N2 168.33(11)
C20 Al N2 94.18(12)
N1 Al N2 83.27(10)
O1 C1 C6 123.0(3)
O1 C1 C2 120.7(3)
C6 C1 C2 116.2(3)
C3 C2 C1 122.4(3)
C3 C2 Cl1 119.9(2)
C1 C2 Cl1 117.7(2)
C2 C3 C4 119.5(3)
C2 C3 H3 120.2
C4 C3 H3 120.2
C5 C4 C3 120.9(3)
C5 C4 Cl2 120.0(2)
C3 C4 Cl2 119.1(2)
C4 C5 C6 119.7(3)
C4 C5 H5 120.2
C6 C5 H5 120.2
C5 C6 C1 121.3(3)
C5 C6 C7 118.6(3)
C1 C6 C7 119.8(3)
N1 C7 C6 126.2(3)
N1 C7 H7 116.9
C6 C7 H7 116.9
N1 C8 C9 114.2(2)
N1 C8 H8A 108.7
C9 C8 H8A 108.7
N1 C8 H8B 108.7
C9 C8 H8B 108.7
H8A C8 H8B 107.6
C10 C9 C11 110.5(3)
C10 C9 C8 110.2(3)
C11 C9 C8 106.8(3)
C10 C9 C12 108.6(3)
C11 C9 C12 110.6(3)
C8 C9 C12 110.0(2)
C9 C10 H10A 109.5
C9 C10 H10B 109.5
H10A C10 H10B 109.5
C9 C10 H10C 109.5
H10A C10 H10C 109.5
H10B C10 H10C 109.5
C9 C11 H11A 109.5
C9 C11 H11B 109.5
H11A C11 H11B 109.5
C9 C11 H11C 109.5
H11A C11 H11C 109.5
H11B C11 H11C 109.5
N2 C12 C9 111.0(2)
N2 C12 H12A 109.4
C9 C12 H12A 109.4
N2 C12 H12B 109.4
C9 C12 H12B 109.4
H12A C12 H12B 108.0
N2 C13 C14 124.5(3)
N2 C13 H13 117.8
C14 C13 H13 117.8
C19 C14 C15 120.7(3)
C19 C14 C13 118.5(3)
C15 C14 C13 120.7(3)
O2 C15 C16 120.0(3)
O2 C15 C14 123.4(3)
C16 C15 C14 116.6(3)
C17 C16 C15 122.6(3)
C17 C16 Cl3 119.3(2)
C15 C16 Cl3 118.2(2)
C16 C17 C18 119.4(3)
C16 C17 H17 120.3
C18 C17 H17 120.3
C19 C18 C17 120.3(3)
C19 C18 Cl4 120.2(2)
C17 C18 Cl4 119.5(2)
C18 C19 C14 120.4(3)
C18 C19 H19 119.8
C14 C19 H19 119.8
C21 C20 Al 123.7(2)
C21 C20 H20A 106.4
Al C20 H20A 106.4
C21 C20 H20B 106.4
Al C20 H20B 106.4
H20A C20 H20B 106.5
C20 C21 H21A 109.5
C20 C21 H21B 109.5
H21A C21 H21B 109.5
C20 C21 H21C 109.5
H21A C21 H21C 109.5
H21B C21 H21C 109.5
C7 N1 C8 116.4(2)
C7 N1 Al 123.7(2)
C8 N1 Al 119.96(18)
C13 N2 C12 119.0(2)
C13 N2 Al 126.3(2)
C12 N2 Al 114.37(17)
C1 O1 Al 130.46(19)
C15 O2 Al 134.88(19)

loop_
_geom_bond_atom_site_label_1
_geom_bond_atom_site_label_2
_geom_bond_distance
Al O2 1.787(2)
Al O1 1.840(2)
Al C20 1.970(3)
Al N1 2.012(3)
Al N2 2.057(2)
C1 O1 1.294(3)
C1 C6 1.411(4)
C1 C2 1.421(4)
C2 C3 1.370(4)
C2 Cl1 1.729(3)
C3 C4 1.391(4)
C3 H3 0.9500
C4 C5 1.370(4)
C4 Cl2 1.743(3)
C5 C6 1.405(4)
C5 H5 0.9500
C6 C7 1.436(4)
C7 N1 1.291(3)
C7 H7 0.9500
C8 N1 1.475(3)
C8 C9 1.536(4)
C8 H8A 0.9900
C8 H8B 0.9900
C9 C10 1.525(4)
C9 C11 1.529(4)
C9 C12 1.542(4)
C10 H10A 0.9800
C10 H10B 0.9800
C10 H10C 0.9800
C11 H11A 0.9800
C11 H11B 0.9800
C11 H11C 0.9800
C12 N2 1.460(4)
C12 H12A 0.9900
C12 H12B 0.9900
C13 N2 1.282(3)
C13 C14 1.443(4)
C13 H13 0.9500
C14 C19 1.396(4)
C14 C15 1.415(4)
C15 O2 1.313(3)
C15 C16 1.407(4)
C16 C17 1.372(4)
C16 Cl3 1.736(3)
C17 C18 1.392(4)
C17 H17 0.9500
C18 C19 1.374(4)
C18 Cl4 1.739(3)
C19 H19 0.9500
C20 C21 1.509(5)
C20 H20A 0.9900
C20 H20B 0.9900
C21 H21A 0.9800
C21 H21B 0.9800
C21 H21C 0.9800
